data_4330439
loop_
_publ_author_name
'Sandeep K. Kondaveeti'
'Shivaiah Vaddypally'
'Carol Lam'
'Daigorou Hirai'
'Ni Ni'
'Robert J. Cava'
'Michael J. Zdilla'

_publ_section_title
;
 Synthesis, Structure, and Magnetic Studies of Manganese-Oxygen Clusters
 of Reduced Coordination Number, Featuring an Unchelated, 5-Coordinate
 Octanuclear Manganese Cluster with Water-Derived Oxo Ligands
;
_journal_name_full 'Inorganic Chemistry'
_journal_page_first 10095
_journal_page_last 10104
_journal_paper_doi 10.1021/ic202448c
_journal_volume 51
_journal_year 2012
_chemical_formula_moiety '[Mn2 Si4 N2 O2 C48 H62, 0], [C H2 Cl2, 0]'
_chemical_formula_sum 'C49 H64 Cl2 Mn2 N2 O2 Si4'
_chemical_formula_weight 1006.16
_chemical_name_systematic
; 
 ? 
;
_space_group_IT_number 14
_symmetry_cell_setting monoclinic
_symmetry_space_group_name_Hall '-P 2yn'
_symmetry_space_group_name_H-M 'P 1 21/n 1'
_atom_sites_solution_hydrogens geom
_atom_sites_solution_primary direct
_atom_sites_solution_secondary difmap
_audit_creation_method SHELXL-97
_cell_angle_alpha 90.00
_cell_angle_beta 92.6810(10)
_cell_angle_gamma 90.00
_cell_formula_units_Z 4
_cell_length_a 19.7255(14)
_cell_length_b 12.6112(9)
_cell_length_c 20.9188(15)
_cell_measurement_reflns_used 9829
_cell_measurement_temperature 173(2)
_cell_measurement_theta_max 27.9205
_cell_measurement_theta_min 2.624
_cell_volume 5198.1(6)
_computing_cell_refinement 'Saint (Bruker-AXS)'
_computing_data_collection 'COSMO (Bruker-AXS)'
_computing_data_reduction 'SADABS (Bruker-AXS)'
_computing_molecular_graphics XP
_computing_publication_material 'APEX II report generator (Bruker-AXS)'
_computing_structure_refinement 'SHELXL-97 (Sheldrick, 2008)'
_computing_structure_solution 'SHELXS-97 (Sheldrick, 2008)'
_diffrn_ambient_temperature 173(2)
_diffrn_detector_area_resol_mean 8.333
_diffrn_measured_fraction_theta_full 0.997
_diffrn_measured_fraction_theta_max 0.997
_diffrn_measurement_device_type 'Kappa APEX II DUO'
_diffrn_measurement_method 'Omega scans'
_diffrn_radiation_monochromator graphite
_diffrn_radiation_source 'fine-focus sealed tube'
_diffrn_radiation_type MoK\a
_diffrn_radiation_wavelength 0.71073
_diffrn_reflns_av_R_equivalents 0.0142
_diffrn_reflns_av_sigmaI/netI 0.0145
_diffrn_reflns_limit_h_max 25
_diffrn_reflns_limit_h_min -25
_diffrn_reflns_limit_k_max 9
_diffrn_reflns_limit_k_min -16
_diffrn_reflns_limit_l_max 27
_diffrn_reflns_limit_l_min -18
_diffrn_reflns_number 41561
_diffrn_reflns_theta_full 27.95
_diffrn_reflns_theta_max 27.95
_diffrn_reflns_theta_min 1.89
_exptl_absorpt_coefficient_mu 0.719
_exptl_absorpt_correction_T_max 0.7456
_exptl_absorpt_correction_T_min 0.6424
_exptl_absorpt_correction_type multi-scan
_exptl_absorpt_process_details
;

Estimated minimum and maximum transmission:  0.6424  0.7456
 The ratio of these values is more reliable than their absolute values!
 Additional spherical absorption correction applied with mu*r =  0.2000
 Lambda/2 correction factor = 0.0015
;
_exptl_crystal_colour Colorless
_exptl_crystal_density_diffrn 1.286
_exptl_crystal_description Block
_exptl_crystal_F_000 2112
_exptl_crystal_size_max 0.60
_exptl_crystal_size_mid 0.50
_exptl_crystal_size_min 0.15
_refine_diff_density_max 0.355
_refine_diff_density_min -0.461
_refine_diff_density_rms 0.047
_refine_ls_extinction_method none
_refine_ls_goodness_of_fit_ref 1.049
_refine_ls_hydrogen_treatment constr
_refine_ls_matrix_type full
_refine_ls_number_parameters 590
_refine_ls_number_reflns 12434
_refine_ls_number_restraints 6
_refine_ls_restrained_S_all 1.052
_refine_ls_R_factor_all 0.0368
_refine_ls_R_factor_gt 0.0294
_refine_ls_shift/su_max 0.002
_refine_ls_shift/su_mean 0.000
_refine_ls_structure_factor_coef Fsqd
_refine_ls_weighting_details 'calc w=1/[\s^2^(Fo^2^)+(0.0304P)^2^+3.1209P] where P=(Fo^2^+2Fc^2^)/3'
_refine_ls_weighting_scheme calc
_refine_ls_wR_factor_gt 0.0711
_refine_ls_wR_factor_ref 0.0767
_reflns_number_gt 10774
_reflns_number_total 12434
_reflns_threshold_expression >2sigma(I)
_cod_data_source_file ic202448c_si_002_2.cif
_cod_data_source_block 2
_cod_database_code 4330439

loop_
_symmetry_equiv_pos_as_xyz
'x, y, z'
'-x+1/2, y+1/2, -z+1/2'
'-x, -y, -z'
'x-1/2, -y-1/2, z-1/2'

loop_
_atom_site_label
_atom_site_type_symbol
_atom_site_fract_x
_atom_site_fract_y
_atom_site_fract_z
_atom_site_U_iso_or_equiv
_atom_site_adp_type
_atom_site_occupancy
_atom_site_symmetry_multiplicity
_atom_site_calc_flag
_atom_site_refinement_flags
_atom_site_disorder_assembly
_atom_site_disorder_group
C1 C 0.71264(7) 0.13536(10) -0.02646(6) 0.0214(3) Uani 1 1 d . . .
C2 C 0.74037(7) 0.07601(11) -0.07633(7) 0.0244(3) Uani 1 1 d . . .
C3 C 0.70733(9) -0.01646(12) -0.09721(7) 0.0324(3) Uani 1 1 d . . .
H3 H 0.7263 -0.0579 -0.1299 0.039 Uiso 1 1 calc R . .
C4 C 0.64752(9) -0.04892(13) -0.07124(8) 0.0373(4) Uani 1 1 d . . .
H4 H 0.6255 -0.1118 -0.0862 0.045 Uiso 1 1 calc R . .
C5 C 0.61989(8) 0.01047(12) -0.02335(8) 0.0325(3) Uani 1 1 d . . .
H5 H 0.5785 -0.0117 -0.0062 0.039 Uiso 1 1 calc R . .
C6 C 0.65165(7) 0.10233(11) 0.00031(7) 0.0247(3) Uani 1 1 d . . .
C7 C 0.61895(7) 0.16294(11) 0.05189(7) 0.0252(3) Uani 1 1 d . . .
C8 C 0.65448(8) 0.19463(12) 0.10785(7) 0.0280(3) Uani 1 1 d . . .
H8 H 0.7016 0.1796 0.1131 0.034 Uiso 1 1 calc R . .
C9 C 0.62221(9) 0.24775(14) 0.15598(8) 0.0348(3) Uani 1 1 d . . .
H9 H 0.6474 0.2691 0.1936 0.042 Uiso 1 1 calc R . .
C10 C 0.55321(9) 0.26987(14) 0.14932(8) 0.0375(4) Uani 1 1 d . . .
H10 H 0.5310 0.3060 0.1823 0.045 Uiso 1 1 calc R . .
C11 C 0.51720(8) 0.23873(14) 0.09414(9) 0.0368(4) Uani 1 1 d . . .
H11 H 0.4701 0.2538 0.0892 0.044 Uiso 1 1 calc R . .
C12 C 0.54943(8) 0.18570(13) 0.04596(8) 0.0317(3) Uani 1 1 d . . .
H12 H 0.5240 0.1645 0.0084 0.038 Uiso 1 1 calc R . .
C13 C 0.80334(8) 0.10852(11) -0.10793(7) 0.0251(3) Uani 1 1 d . . .
C14 C 0.85404(8) 0.03358(12) -0.11875(7) 0.0299(3) Uani 1 1 d . . .
H14 H 0.8491 -0.0369 -0.1036 0.036 Uiso 1 1 calc R . .
C15 C 0.91128(9) 0.06044(14) -0.15115(8) 0.0349(3) Uani 1 1 d . . .
H15 H 0.9450 0.0084 -0.1579 0.042 Uiso 1 1 calc R . .
C16 C 0.91970(9) 0.16227(14) -0.17368(8) 0.0359(4) Uani 1 1 d . . .
H16 H 0.9592 0.1807 -0.1955 0.043 Uiso 1 1 calc R . .
C17 C 0.86972(9) 0.23738(13) -0.16403(8) 0.0354(3) Uani 1 1 d . . .
H17 H 0.8750 0.3075 -0.1796 0.042 Uiso 1 1 calc R . .
C18 C 0.81210(8) 0.21086(12) -0.13174(7) 0.0293(3) Uani 1 1 d . . .
H18 H 0.7782 0.2630 -0.1258 0.035 Uiso 1 1 calc R . .
C19 C 0.84458(7) 0.47159(11) 0.06280(6) 0.0222(3) Uani 1 1 d . . .
C20 C 0.91529(7) 0.46306(11) 0.07427(7) 0.0268(3) Uani 1 1 d . . .
C21 C 0.95153(8) 0.55169(13) 0.09616(9) 0.0377(4) Uani 1 1 d . . .
H21 H 0.9992 0.5468 0.1041 0.045 Uiso 1 1 calc R . .
C22 C 0.91885(9) 0.64697(14) 0.10655(10) 0.0438(4) Uani 1 1 d . . .
H22 H 0.9442 0.7071 0.1210 0.053 Uiso 1 1 calc R . .
C23 C 0.84934(9) 0.65434(12) 0.09585(9) 0.0353(4) Uani 1 1 d . . .
H23 H 0.8273 0.7198 0.1035 0.042 Uiso 1 1 calc R . .
C24 C 0.81075(7) 0.56749(11) 0.07397(7) 0.0255(3) Uani 1 1 d . . .
C25 C 0.73629(8) 0.57793(11) 0.06128(7) 0.0255(3) Uani 1 1 d . . .
C26 C 0.70939(9) 0.67086(13) 0.03412(8) 0.0352(3) Uani 1 1 d . . .
H26 H 0.7391 0.7267 0.0233 0.042 Uiso 1 1 calc R . .
C27 C 0.64014(10) 0.68283(15) 0.02272(10) 0.0459(4) Uani 1 1 d . . .
H27 H 0.6229 0.7474 0.0051 0.055 Uiso 1 1 calc R . .
C28 C 0.59575(9) 0.60229(17) 0.03657(10) 0.0469(4) Uani 1 1 d . . .
H28 H 0.5484 0.6104 0.0273 0.056 Uiso 1 1 calc R . .
C29 C 0.62088(9) 0.50957(15) 0.06409(8) 0.0376(4) Uani 1 1 d . . .
H29 H 0.5907 0.4541 0.0743 0.045 Uiso 1 1 calc R . .
C30 C 0.69031(8) 0.49767(12) 0.07677(7) 0.0282(3) Uani 1 1 d . . .
H30 H 0.7070 0.4342 0.0963 0.034 Uiso 1 1 calc R . .
C31 C 0.94951(7) 0.35927(11) 0.06578(7) 0.0253(3) Uani 1 1 d . . .
C32 C 0.93840(7) 0.29775(12) 0.01034(7) 0.0272(3) Uani 1 1 d . . .
H32 H 0.9088 0.3232 -0.0234 0.033 Uiso 1 1 calc R . .
C33 C 0.97009(8) 0.20012(13) 0.00419(8) 0.0321(3) Uani 1 1 d . . .
H33 H 0.9617 0.1589 -0.0334 0.038 Uiso 1 1 calc R . .
C34 C 1.01395(8) 0.16274(13) 0.05285(8) 0.0351(3) Uani 1 1 d . . .
H34 H 1.0354 0.0958 0.0488 0.042 Uiso 1 1 calc R . .
C35 C 1.02629(8) 0.22332(14) 0.10716(8) 0.0355(3) Uani 1 1 d . . .
H35 H 1.0570 0.1984 0.1402 0.043 Uiso 1 1 calc R . .
C36 C 0.99407(8) 0.32043(13) 0.11386(8) 0.0315(3) Uani 1 1 d . . .
H36 H 1.0025 0.3609 0.1517 0.038 Uiso 1 1 calc R . .
C37 C 0.86910(11) -0.03725(14) 0.05121(8) 0.0424(4) Uani 1 1 d . . .
H37A H 0.8443 0.0002 0.0164 0.064 Uiso 1 1 calc R . .
H37B H 0.8649 -0.1139 0.0445 0.064 Uiso 1 1 calc R . .
H37C H 0.9171 -0.0171 0.0519 0.064 Uiso 1 1 calc R . .
C38 C 0.74476(9) -0.05609(13) 0.12806(9) 0.0392(4) Uani 1 1 d . . .
H38A H 0.7210 -0.0279 0.1645 0.059 Uiso 1 1 calc R . .
H38B H 0.7469 -0.1336 0.1310 0.059 Uiso 1 1 calc R . .
H38C H 0.7203 -0.0356 0.0881 0.059 Uiso 1 1 calc R . .
C39 C 0.88369(10) -0.07368(13) 0.19341(8) 0.0399(4) Uani 1 1 d . . .
H39A H 0.9313 -0.0516 0.1929 0.060 Uiso 1 1 calc R . .
H39B H 0.8804 -0.1502 0.1857 0.060 Uiso 1 1 calc R . .
H39C H 0.8659 -0.0572 0.2352 0.060 Uiso 1 1 calc R . .
C40 C 0.77220(10) 0.13587(15) 0.26637(8) 0.0428(4) Uani 1 1 d . . .
H40A H 0.7270 0.1424 0.2452 0.064 Uiso 1 1 calc R . .
H40B H 0.7734 0.1751 0.3069 0.064 Uiso 1 1 calc R . .
H40C H 0.7822 0.0609 0.2749 0.064 Uiso 1 1 calc R . .
C41 C 0.92161(10) 0.17861(17) 0.25787(9) 0.0488(5) Uani 1 1 d . . .
H41A H 0.9312 0.1035 0.2662 0.073 Uiso 1 1 calc R . .
H41B H 0.9205 0.2169 0.2986 0.073 Uiso 1 1 calc R . .
H41C H 0.9572 0.2085 0.2322 0.073 Uiso 1 1 calc R . .
C42 C 0.81904(11) 0.33724(13) 0.20533(8) 0.0400(4) Uani 1 1 d . . .
H42A H 0.8542 0.3710 0.1808 0.060 Uiso 1 1 calc R . .
H42B H 0.8187 0.3693 0.2480 0.060 Uiso 1 1 calc R . .
H42C H 0.7747 0.3474 0.1831 0.060 Uiso 1 1 calc R . .
C43 C 0.58399(9) 0.32352(16) -0.08882(9) 0.0445(4) Uani 1 1 d . . .
H43A H 0.6092 0.2572 -0.0816 0.067 Uiso 1 1 calc R . .
H43B H 0.5383 0.3076 -0.1066 0.067 Uiso 1 1 calc R . .
H43C H 0.5807 0.3612 -0.0481 0.067 Uiso 1 1 calc R . .
C44 C 0.63749(11) 0.32644(18) -0.22000(10) 0.0505(5) Uani 1 1 d . . .
H44A H 0.6565 0.3700 -0.2536 0.076 Uiso 1 1 calc R . .
H44B H 0.5926 0.3003 -0.2347 0.076 Uiso 1 1 calc R . .
H44C H 0.6676 0.2661 -0.2104 0.076 Uiso 1 1 calc R . .
C45 C 0.57233(10) 0.52224(16) -0.16696(10) 0.0484(5) Uani 1 1 d . . .
H45A H 0.5646 0.5637 -0.1284 0.073 Uiso 1 1 calc R . .
H45B H 0.5288 0.4956 -0.1850 0.073 Uiso 1 1 calc R . .
H45C H 0.5935 0.5673 -0.1985 0.073 Uiso 1 1 calc R . .
C46 C 0.77211(10) 0.50869(17) -0.23061(8) 0.0444(4) Uani 1 1 d . . .
H46A H 0.7856 0.4344 -0.2351 0.067 Uiso 1 1 calc R . .
H46B H 0.8080 0.5548 -0.2458 0.067 Uiso 1 1 calc R . .
H46C H 0.7299 0.5215 -0.2561 0.067 Uiso 1 1 calc R . .
C47 C 0.72748(12) 0.67866(14) -0.14265(11) 0.0526(5) Uani 1 1 d . . .
H47A H 0.6857 0.6851 -0.1696 0.079 Uiso 1 1 calc R . .
H47B H 0.7622 0.7258 -0.1589 0.079 Uiso 1 1 calc R . .
H47C H 0.7184 0.6985 -0.0986 0.079 Uiso 1 1 calc R . .
C48 C 0.84356(9) 0.53421(16) -0.10110(9) 0.0438(4) Uani 1 1 d . . .
H48A H 0.8397 0.5617 -0.0576 0.066 Uiso 1 1 calc R . .
H48B H 0.8755 0.5781 -0.1240 0.066 Uiso 1 1 calc R . .
H48C H 0.8600 0.4609 -0.0991 0.066 Uiso 1 1 calc R . .
C52 C 1.0216(4) 0.4361(8) 0.3214(4) 0.108(3) Uani 0.469(6) 1 d PD A 1
H52A H 1.0596 0.4658 0.3484 0.129 Uiso 0.469(6) 1 calc PR A 1
H52B H 1.0368 0.3667 0.3054 0.129 Uiso 0.469(6) 1 calc PR A 1
C52' C 0.9614(3) 0.4998(4) 0.3022(3) 0.084(2) Uani 0.531(6) 1 d PD A 2
H52C H 0.9428 0.5688 0.3158 0.101 Uiso 0.531(6) 1 calc PR A 2
H52D H 0.9300 0.4706 0.2684 0.101 Uiso 0.531(6) 1 calc PR A 2
Cl1 Cl 0.95166(17) 0.4123(3) 0.37251(16) 0.0825(9) Uani 0.469(6) 1 d PD A 1
Cl2 Cl 1.0080(4) 0.5204(3) 0.25511(15) 0.165(2) Uani 0.469(6) 1 d PD A 1
Cl1' Cl 0.9639(3) 0.4248(4) 0.3590(2) 0.1443(17) Uani 0.531(6) 1 d PD A 2
Cl2' Cl 1.03970(12) 0.5210(4) 0.27048(13) 0.178(2) Uani 0.531(6) 1 d PD A 2
Mn1 Mn 0.826745(11) 0.228936(16) 0.062877(10) 0.02102(5) Uani 1 1 d . . .
Mn2 Mn 0.729761(11) 0.383842(16) -0.026169(10) 0.02269(5) Uani 1 1 d . . .
N1 N 0.83498(6) 0.13420(9) 0.13874(5) 0.0226(2) Uani 1 1 d . . .
N2 N 0.70530(6) 0.44802(9) -0.11062(6) 0.0242(2) Uani 1 1 d . . .
O1 O 0.74510(5) 0.22421(7) -0.00432(4) 0.02088(19) Uani 1 1 d . . .
O2 O 0.80906(5) 0.38621(7) 0.04102(5) 0.02204(19) Uani 1 1 d . . .
Si1 Si 0.83732(2) 0.19184(3) 0.213185(19) 0.02707(9) Uani 1 1 d . . .
Si2 Si 0.83281(2) -0.00103(3) 0.129125(18) 0.02397(8) Uani 1 1 d . . .
Si3 Si 0.75841(2) 0.53803(3) -0.14438(2) 0.02839(9) Uani 1 1 d . . .
Si4 Si 0.62927(2) 0.40839(3) -0.146073(19) 0.02623(9) Uani 1 1 d . . .

loop_
_atom_site_aniso_label
_atom_site_aniso_U_11
_atom_site_aniso_U_22
_atom_site_aniso_U_33
_atom_site_aniso_U_23
_atom_site_aniso_U_13
_atom_site_aniso_U_12
C1 0.0265(7) 0.0170(6) 0.0203(6) 0.0020(5) -0.0047(5) -0.0006(5)
C2 0.0311(7) 0.0216(6) 0.0202(6) 0.0010(5) -0.0024(5) -0.0005(5)
C3 0.0458(9) 0.0251(7) 0.0263(7) -0.0057(6) 0.0008(6) -0.0046(6)
C4 0.0503(10) 0.0265(8) 0.0350(8) -0.0058(6) -0.0009(7) -0.0155(7)
C5 0.0354(8) 0.0301(8) 0.0319(8) 0.0014(6) 0.0013(6) -0.0112(6)
C6 0.0277(7) 0.0222(6) 0.0240(7) 0.0019(5) -0.0021(5) -0.0026(5)
C7 0.0261(7) 0.0227(7) 0.0270(7) 0.0047(5) 0.0031(5) -0.0027(5)
C8 0.0262(7) 0.0306(7) 0.0271(7) 0.0011(6) 0.0016(5) 0.0030(6)
C9 0.0362(9) 0.0391(9) 0.0291(8) -0.0018(7) 0.0021(6) 0.0050(7)
C10 0.0353(9) 0.0401(9) 0.0381(9) 0.0007(7) 0.0108(7) 0.0086(7)
C11 0.0251(7) 0.0386(9) 0.0471(10) 0.0073(7) 0.0067(7) 0.0026(6)
C12 0.0267(7) 0.0338(8) 0.0345(8) 0.0056(6) -0.0006(6) -0.0045(6)
C13 0.0316(7) 0.0247(7) 0.0189(6) -0.0030(5) -0.0010(5) 0.0010(6)
C14 0.0387(8) 0.0274(7) 0.0233(7) -0.0019(6) 0.0004(6) 0.0059(6)
C15 0.0370(9) 0.0389(9) 0.0288(8) -0.0057(7) 0.0020(6) 0.0095(7)
C16 0.0354(8) 0.0442(9) 0.0287(8) -0.0037(7) 0.0066(6) -0.0003(7)
C17 0.0440(9) 0.0307(8) 0.0320(8) 0.0015(6) 0.0086(7) -0.0016(7)
C18 0.0355(8) 0.0272(7) 0.0252(7) -0.0004(6) 0.0040(6) 0.0039(6)
C19 0.0263(7) 0.0187(6) 0.0213(6) 0.0007(5) -0.0003(5) -0.0031(5)
C20 0.0268(7) 0.0233(7) 0.0302(7) -0.0006(6) 0.0017(6) -0.0029(5)
C21 0.0258(8) 0.0309(8) 0.0563(11) -0.0061(7) 0.0002(7) -0.0067(6)
C22 0.0372(9) 0.0266(8) 0.0672(13) -0.0138(8) -0.0007(8) -0.0108(7)
C23 0.0370(9) 0.0209(7) 0.0482(10) -0.0079(7) 0.0029(7) -0.0018(6)
C24 0.0299(7) 0.0205(6) 0.0261(7) 0.0000(5) 0.0015(5) -0.0015(5)
C25 0.0305(7) 0.0239(7) 0.0220(7) -0.0036(5) 0.0013(5) 0.0021(5)
C26 0.0427(9) 0.0263(7) 0.0366(8) 0.0023(6) 0.0010(7) 0.0039(6)
C27 0.0472(11) 0.0405(10) 0.0498(11) 0.0067(8) -0.0016(8) 0.0182(8)
C28 0.0310(9) 0.0583(12) 0.0513(11) 0.0044(9) -0.0002(8) 0.0130(8)
C29 0.0309(8) 0.0450(10) 0.0373(9) 0.0012(7) 0.0059(7) 0.0005(7)
C30 0.0312(7) 0.0280(7) 0.0255(7) 0.0010(6) 0.0031(6) 0.0024(6)
C31 0.0210(6) 0.0241(7) 0.0311(7) -0.0004(5) 0.0039(5) -0.0026(5)
C32 0.0271(7) 0.0301(7) 0.0247(7) 0.0016(6) 0.0034(5) 0.0005(6)
C33 0.0349(8) 0.0337(8) 0.0281(7) -0.0035(6) 0.0069(6) 0.0036(6)
C34 0.0339(8) 0.0329(8) 0.0389(9) -0.0001(7) 0.0067(7) 0.0095(6)
C35 0.0280(8) 0.0401(9) 0.0380(9) 0.0013(7) -0.0035(6) 0.0068(7)
C36 0.0258(7) 0.0349(8) 0.0335(8) -0.0053(6) -0.0024(6) -0.0009(6)
C37 0.0661(12) 0.0293(8) 0.0330(9) -0.0022(7) 0.0173(8) 0.0021(8)
C38 0.0387(9) 0.0267(8) 0.0523(10) 0.0052(7) 0.0030(8) -0.0030(7)
C39 0.0535(11) 0.0296(8) 0.0359(9) 0.0054(7) -0.0045(8) 0.0121(7)
C40 0.0564(11) 0.0456(10) 0.0275(8) 0.0057(7) 0.0125(7) 0.0062(8)
C41 0.0521(11) 0.0547(12) 0.0378(10) -0.0041(8) -0.0188(8) 0.0025(9)
C42 0.0646(12) 0.0289(8) 0.0267(8) -0.0039(6) 0.0035(7) 0.0059(8)
C43 0.0325(9) 0.0552(11) 0.0454(10) 0.0138(9) -0.0035(7) -0.0080(8)
C44 0.0474(11) 0.0596(12) 0.0438(10) -0.0193(9) -0.0045(8) -0.0031(9)
C45 0.0416(10) 0.0435(10) 0.0584(12) 0.0077(9) -0.0160(9) 0.0122(8)
C46 0.0503(11) 0.0560(11) 0.0273(8) 0.0055(8) 0.0068(7) -0.0024(9)
C47 0.0745(14) 0.0291(9) 0.0552(12) 0.0095(8) 0.0116(10) 0.0011(9)
C48 0.0387(9) 0.0541(11) 0.0385(9) 0.0093(8) -0.0004(7) -0.0160(8)
C52 0.081(5) 0.144(8) 0.095(6) -0.011(5) -0.033(4) 0.012(5)
C52' 0.067(3) 0.066(3) 0.118(6) -0.034(3) -0.013(3) 0.011(3)
Cl1 0.0859(14) 0.105(2) 0.0565(11) -0.0284(11) 0.0039(10) 0.0266(15)
Cl2 0.322(7) 0.112(2) 0.0610(15) -0.0160(12) 0.013(3) 0.021(3)
Cl1' 0.203(4) 0.127(2) 0.106(3) -0.0328(18) 0.037(2) -0.065(2)
Cl2' 0.0724(13) 0.393(6) 0.0698(16) -0.057(2) 0.0027(9) -0.0284(19)
Mn1 0.02503(11) 0.01774(10) 0.02001(10) 0.00176(7) -0.00204(8) 0.00103(8)
Mn2 0.02462(11) 0.02036(10) 0.02262(10) 0.00332(8) -0.00383(8) 0.00003(8)
N1 0.0268(6) 0.0216(5) 0.0194(5) 0.0021(4) 0.0009(4) 0.0035(4)
N2 0.0257(6) 0.0244(6) 0.0221(6) 0.0038(5) -0.0012(4) 0.0020(5)
O1 0.0245(5) 0.0173(4) 0.0206(4) -0.0001(3) -0.0018(4) -0.0018(4)
O2 0.0246(5) 0.0159(4) 0.0252(5) -0.0006(4) -0.0040(4) -0.0009(4)
Si1 0.0347(2) 0.0277(2) 0.01856(18) 0.00028(15) -0.00037(15) 0.00402(16)
Si2 0.0305(2) 0.02035(18) 0.02125(18) 0.00341(14) 0.00297(15) 0.00369(15)
Si3 0.0342(2) 0.0273(2) 0.02373(19) 0.00518(16) 0.00212(16) -0.00134(16)
Si4 0.0259(2) 0.0284(2) 0.02398(19) 0.00189(15) -0.00360(15) 0.00402(15)

loop_
_atom_type_symbol
_atom_type_description
_atom_type_scat_dispersion_real
_atom_type_scat_dispersion_imag
_atom_type_scat_source
C C 0.0033 0.0016 'International Tables Vol C Tables 4.2.6.8 and 6.1.1.4'
H H 0.0000 0.0000 'International Tables Vol C Tables 4.2.6.8 and 6.1.1.4'
N N 0.0061 0.0033 'International Tables Vol C Tables 4.2.6.8 and 6.1.1.4'
O O 0.0106 0.0060 'International Tables Vol C Tables 4.2.6.8 and 6.1.1.4'
Si Si 0.0817 0.0704 'International Tables Vol C Tables 4.2.6.8 and 6.1.1.4'
Cl Cl 0.1484 0.1585 'International Tables Vol C Tables 4.2.6.8 and 6.1.1.4'
Mn Mn 0.3368 0.7283 'International Tables Vol C Tables 4.2.6.8 and 6.1.1.4'

loop_
_geom_angle_atom_site_label_1
_geom_angle_atom_site_label_2
_geom_angle_atom_site_label_3
_geom_angle
O1 C1 C6 120.23(12)
O1 C1 C2 119.64(12)
C6 C1 C2 120.13(12)
C3 C2 C1 118.80(14)
C3 C2 C13 118.50(13)
C1 C2 C13 122.70(12)
C4 C3 C2 121.23(15)
C5 C4 C3 119.76(14)
C4 C5 C6 121.37(15)
C5 C6 C1 118.69(14)
C5 C6 C7 118.62(13)
C1 C6 C7 122.67(12)
C8 C7 C12 117.84(14)
C8 C7 C6 122.43(13)
C12 C7 C6 119.67(13)
C9 C8 C7 121.18(14)
C8 C9 C10 120.27(16)
C11 C10 C9 119.26(16)
C10 C11 C12 120.51(15)
C11 C12 C7 120.94(15)
C18 C13 C14 117.65(14)
C18 C13 C2 122.10(13)
C14 C13 C2 120.10(13)
C15 C14 C13 121.19(15)
C16 C15 C14 120.54(15)
C15 C16 C17 119.16(16)
C16 C17 C18 120.58(15)
C17 C18 C13 120.87(14)
O2 C19 C24 119.90(12)
O2 C19 C20 119.35(12)
C24 C19 C20 120.75(13)
C21 C20 C19 118.94(14)
C21 C20 C31 121.12(14)
C19 C20 C31 119.89(12)
C22 C21 C20 120.81(15)
C23 C22 C21 119.89(15)
C22 C23 C24 121.40(15)
C23 C24 C19 118.21(14)
C23 C24 C25 120.48(13)
C19 C24 C25 121.28(13)
C26 C25 C30 117.44(14)
C26 C25 C24 120.04(14)
C30 C25 C24 122.51(13)
C27 C26 C25 120.99(16)
C28 C27 C26 120.95(17)
C27 C28 C29 119.36(17)
C28 C29 C30 120.03(17)
C29 C30 C25 121.20(15)
C36 C31 C32 118.09(14)
C36 C31 C20 119.85(13)
C32 C31 C20 122.06(13)
C33 C32 C31 120.83(14)
C34 C33 C32 120.07(15)
C35 C34 C33 119.70(15)
C34 C35 C36 120.43(15)
C35 C36 C31 120.87(15)
Cl2 C52 Cl1 118.3(5)
Cl1' C52' Cl2' 113.6(4)
N1 Mn1 O2 139.67(4)
N1 Mn1 O1 123.51(4)
O2 Mn1 O1 76.17(4)
N2 Mn2 O2 138.58(5)
N2 Mn2 O1 128.09(4)
O2 Mn2 O1 76.45(4)
Si1 N1 Si2 121.74(7)
Si1 N1 Mn1 117.87(6)
Si2 N1 Mn1 120.19(6)
Si4 N2 Si3 123.50(7)
Si4 N2 Mn2 115.96(7)
Si3 N2 Mn2 120.55(7)
C1 O1 Mn2 131.29(8)
C1 O1 Mn1 126.03(8)
Mn2 O1 Mn1 102.68(4)
C19 O2 Mn2 127.47(8)
C19 O2 Mn1 127.72(8)
Mn2 O2 Mn1 104.68(4)
N1 Si1 C42 109.74(7)
N1 Si1 C40 112.86(8)
C42 Si1 C40 106.61(9)
N1 Si1 C41 113.56(8)
C42 Si1 C41 107.03(9)
C40 Si1 C41 106.64(9)
N1 Si2 C37 109.67(7)
N1 Si2 C38 112.85(7)
C37 Si2 C38 107.01(9)
N1 Si2 C39 113.01(7)
C37 Si2 C39 106.96(9)
C38 Si2 C39 107.00(8)
N2 Si3 C48 109.56(7)
N2 Si3 C46 112.55(8)
C48 Si3 C46 107.10(9)
N2 Si3 C47 114.29(8)
C48 Si3 C47 107.47(10)
C46 Si3 C47 105.48(9)
N2 Si4 C45 112.47(8)
N2 Si4 C43 108.94(7)
C45 Si4 C43 106.94(10)
N2 Si4 C44 114.20(8)
C45 Si4 C44 107.82(10)
C43 Si4 C44 106.03(10)

loop_
_geom_bond_atom_site_label_1
_geom_bond_atom_site_label_2
_geom_bond_distance
C1 O1 1.3609(16)
C1 C6 1.413(2)
C1 C2 1.4146(19)
C2 C3 1.396(2)
C2 C13 1.492(2)
C3 C4 1.384(2)
C4 C5 1.383(2)
C5 C6 1.397(2)
C6 C7 1.493(2)
C7 C8 1.394(2)
C7 C12 1.401(2)
C8 C9 1.388(2)
C9 C10 1.390(2)
C10 C11 1.384(3)
C11 C12 1.388(2)
C13 C18 1.397(2)
C13 C14 1.402(2)
C14 C15 1.386(2)
C15 C16 1.381(2)
C16 C17 1.389(2)
C17 C18 1.390(2)
C19 O2 1.3520(16)
C19 C24 1.4062(19)
C19 C20 1.408(2)
C20 C21 1.393(2)
C20 C31 1.487(2)
C21 C22 1.386(2)
C22 C23 1.382(2)
C23 C24 1.398(2)
C24 C25 1.486(2)
C25 C26 1.396(2)
C25 C30 1.407(2)
C26 C27 1.384(3)
C27 C28 1.381(3)
C28 C29 1.385(3)
C29 C30 1.391(2)
C31 C36 1.393(2)
C31 C32 1.404(2)
C32 C33 1.389(2)
C33 C34 1.387(2)
C34 C35 1.381(2)
C35 C36 1.390(2)
C37 Si2 1.8672(17)
C38 Si2 1.8695(18)
C39 Si2 1.8785(16)
C40 Si1 1.8761(18)
C41 Si1 1.8764(18)
C42 Si1 1.8744(17)
C43 Si4 1.8649(18)
C44 Si4 1.8734(19)
C45 Si4 1.8623(18)
C46 Si3 1.8734(18)
C47 Si3 1.8764(19)
C48 Si3 1.8711(18)
C52 Cl2 1.758(9)
C52 Cl1 1.809(10)
C52' Cl1' 1.518(9)
C52' Cl2' 1.731(7)
Mn1 N1 1.9870(11)
Mn1 O2 2.0615(9)
Mn1 O1 2.0885(9)
Mn2 N2 1.9821(12)
Mn2 O2 2.0537(10)
Mn2 O1 2.0833(9)
N1 Si1 1.7173(12)
N1 Si2 1.7176(12)
N2 Si4 1.7161(13)
N2 Si3 1.7187(13)

loop_
_geom_torsion_atom_site_label_1
_geom_torsion_atom_site_label_2
_geom_torsion_atom_site_label_3
_geom_torsion_atom_site_label_4
_geom_torsion
O1 C1 C2 C3 178.29(13)
C6 C1 C2 C3 -1.6(2)
O1 C1 C2 C13 -2.1(2)
C6 C1 C2 C13 178.03(13)
C1 C2 C3 C4 1.7(2)
C13 C2 C3 C4 -177.87(15)
C2 C3 C4 C5 -0.5(3)
C3 C4 C5 C6 -1.0(3)
C4 C5 C6 C1 1.1(2)
C4 C5 C6 C7 179.80(15)
O1 C1 C6 C5 -179.67(13)
C2 C1 C6 C5 0.2(2)
O1 C1 C6 C7 1.7(2)
C2 C1 C6 C7 -178.47(13)
C5 C6 C7 C8 130.16(16)
C1 C6 C7 C8 -51.2(2)
C5 C6 C7 C12 -47.1(2)
C1 C6 C7 C12 131.57(15)
C12 C7 C8 C9 -0.5(2)
C6 C7 C8 C9 -177.76(14)
C7 C8 C9 C10 0.4(2)
C8 C9 C10 C11 -0.2(3)
C9 C10 C11 C12 0.2(3)
C10 C11 C12 C7 -0.3(2)
C8 C7 C12 C11 0.4(2)
C6 C7 C12 C11 177.78(14)
C3 C2 C13 C18 129.19(16)
C1 C2 C13 C18 -50.4(2)
C3 C2 C13 C14 -46.2(2)
C1 C2 C13 C14 134.26(15)
C18 C13 C14 C15 0.9(2)
C2 C13 C14 C15 176.41(14)
C13 C14 C15 C16 0.0(2)
C14 C15 C16 C17 -0.6(2)
C15 C16 C17 C18 0.4(3)
C16 C17 C18 C13 0.4(2)
C14 C13 C18 C17 -1.0(2)
C2 C13 C18 C17 -176.50(14)
O2 C19 C20 C21 179.44(14)
C24 C19 C20 C21 -0.8(2)
O2 C19 C20 C31 -3.3(2)
C24 C19 C20 C31 176.43(13)
C19 C20 C21 C22 0.0(3)
C31 C20 C21 C22 -177.23(17)
C20 C21 C22 C23 0.7(3)
C21 C22 C23 C24 -0.6(3)
C22 C23 C24 C19 -0.2(3)
C22 C23 C24 C25 -178.51(16)
O2 C19 C24 C23 -179.34(13)
C20 C19 C24 C23 0.9(2)
O2 C19 C24 C25 -1.0(2)
C20 C19 C24 C25 179.21(13)
C23 C24 C25 C26 38.0(2)
C19 C24 C25 C26 -140.23(15)
C23 C24 C25 C30 -140.68(16)
C19 C24 C25 C30 41.1(2)
C30 C25 C26 C27 -0.3(2)
C24 C25 C26 C27 -179.09(16)
C25 C26 C27 C28 -1.4(3)
C26 C27 C28 C29 2.0(3)
C27 C28 C29 C30 -0.8(3)
C28 C29 C30 C25 -0.9(3)
C26 C25 C30 C29 1.5(2)
C24 C25 C30 C29 -179.75(14)
C21 C20 C31 C36 46.7(2)
C19 C20 C31 C36 -130.47(15)
C21 C20 C31 C32 -133.42(17)
C19 C20 C31 C32 49.4(2)
C36 C31 C32 C33 1.1(2)
C20 C31 C32 C33 -178.78(14)
C31 C32 C33 C34 -0.7(2)
C32 C33 C34 C35 -0.4(2)
C33 C34 C35 C36 1.2(3)
C34 C35 C36 C31 -0.9(3)
C32 C31 C36 C35 -0.3(2)
C20 C31 C36 C35 179.58(14)
O2 Mn1 N1 Si1 -8.78(11)
O1 Mn1 N1 Si1 -118.48(7)
O2 Mn1 N1 Si2 166.08(5)
O1 Mn1 N1 Si2 56.38(9)
O2 Mn2 N2 Si4 177.15(5)
O1 Mn2 N2 Si4 61.13(9)
O2 Mn2 N2 Si3 -3.09(12)
O1 Mn2 N2 Si3 -119.11(7)
C6 C1 O1 Mn2 -83.09(15)
C2 C1 O1 Mn2 97.07(14)
C6 C1 O1 Mn1 97.37(13)
C2 C1 O1 Mn1 -82.48(14)
N2 Mn2 O1 C1 -38.15(13)
O2 Mn2 O1 C1 179.55(12)
N2 Mn2 O1 Mn1 141.47(5)
O2 Mn2 O1 Mn1 -0.83(4)
N1 Mn1 O1 C1 -38.39(12)
O2 Mn1 O1 C1 -179.53(11)
N1 Mn1 O1 Mn2 141.96(5)
O2 Mn1 O1 Mn2 0.82(4)
C24 C19 O2 Mn2 39.73(17)
C20 C19 O2 Mn2 -140.51(11)
C24 C19 O2 Mn1 -145.10(11)
C20 C19 O2 Mn1 34.66(18)
N2 Mn2 O2 C19 43.58(14)
O1 Mn2 O2 C19 176.90(11)
N2 Mn2 O2 Mn1 -132.48(6)
O1 Mn2 O2 Mn1 0.84(4)
N1 Mn1 O2 C19 57.05(13)
O1 Mn1 O2 C19 -176.88(11)
N1 Mn1 O2 Mn2 -126.90(6)
O1 Mn1 O2 Mn2 -0.84(4)
Si2 N1 Si1 C42 -166.92(9)
Mn1 N1 Si1 C42 7.85(10)
Si2 N1 Si1 C40 -48.18(11)
Mn1 N1 Si1 C40 126.59(8)
Si2 N1 Si1 C41 73.34(11)
Mn1 N1 Si1 C41 -111.88(9)
Si1 N1 Si2 C37 -154.52(9)
Mn1 N1 Si2 C37 30.83(11)
Si1 N1 Si2 C38 86.29(10)
Mn1 N1 Si2 C38 -88.37(9)
Si1 N1 Si2 C39 -35.28(11)
Mn1 N1 Si2 C39 150.06(8)
Si4 N2 Si3 C48 -166.30(10)
Mn2 N2 Si3 C48 13.97(11)
Si4 N2 Si3 C46 -47.26(12)
Mn2 N2 Si3 C46 133.01(9)
Si4 N2 Si3 C47 73.04(12)
Mn2 N2 Si3 C47 -106.70(10)
Si3 N2 Si4 C45 -54.82(12)
Mn2 N2 Si4 C45 124.93(9)
Si3 N2 Si4 C43 -173.21(10)
Mn2 N2 Si4 C43 6.54(11)
Si3 N2 Si4 C44 68.48(12)
Mn2 N2 Si4 C44 -111.77(10)
